data_4514694
loop_
_publ_author_name
'Garrido-Barros, Pablo'
'Grau, Sergi'
'Drouet, Samuel'
'Benet-Buchholz, Jordi'
'Gimbert-Suri\~nach, Carolina'
'Llobet, Antoni'

_publ_section_title
;
 Can Ni Complexes Behave as Molecular Water Oxidation Catalysts?
;
_journal_issue 5
_journal_name_full 'ACS Catalysis'
_journal_page_first 3936
_journal_paper_doi 10.1021/acscatal.8b03953
_journal_volume 9
_journal_year 2019
_chemical_formula_sum 'C21 H44 N6 Ni O9'
_chemical_formula_weight 583.33
_space_group_IT_number 15
_space_group_name_Hall '-C 2yc'
_space_group_name_H-M_alt 'C 1 2/c 1'
_symmetry_cell_setting monoclinic
_symmetry_space_group_name_Hall '-C 2yc'
_symmetry_space_group_name_H-M 'C 1 2/c 1'
_atom_sites_solution_hydrogens mixed
_audit_creation_method SHELXL-2014/7
_cell_angle_alpha 90
_cell_angle_beta 100.323(3)
_cell_angle_gamma 90
_cell_formula_units_Z 8
_cell_length_a 55.552(6)
_cell_length_b 6.2616(8)
_cell_length_c 15.8906(17)
_cell_measurement_reflns_used 2615
_cell_measurement_temperature 100(2)
_cell_measurement_theta_max 24.13
_cell_measurement_theta_min 2.24
_cell_volume 5438.0(11)
_computing_cell_refinement 'CrysAlisPro 1.171.39.12b (Rigaku OD, 2015)'
_computing_data_collection 'CrysAlisPro 1.171.39.12b (Rigaku OD, 2015)'
_computing_data_reduction 'CrysAlisPro 1.171.39.12b (Rigaku OD, 2015)'
_computing_molecular_graphics
;
 SHELXle: C.B. Huebschle, G.M. Sheldrick & B. Dittrich
 J.Appl.Cryst. (2011) 44, 1281-1284.
;
_computing_publication_material 'XCIF, SHELXL-2014/7 (Sheldrick, 2014)'
_computing_structure_refinement 'SHELXL-2014/7 (Sheldrick, 2014)'
_computing_structure_solution 'SHELXT V2014/4 (Sheldrick 2014)'
_diffrn_ambient_temperature 100(2)
_diffrn_detector_area_resol_mean 512
_diffrn_detector_type '4K CCD area detector APEX II'
_diffrn_measured_fraction_theta_full 0.991
_diffrn_measured_fraction_theta_max 0.991
_diffrn_measurement_device_type 'APEX DUO Kappa 4-axis goniometer'
_diffrn_measurement_method
;
 Fullsphere data collection, phi and omega scans
;
_diffrn_measurement_specimen_support 'magnetic support with MicroMount'
_diffrn_radiation_monochromator 'Quazar MX Multilayer Optics'
_diffrn_radiation_type MoK\a
_diffrn_radiation_wavelength 0.71073
_diffrn_reflns_av_R_equivalents 0.0943
_diffrn_reflns_av_unetI/netI 0.0981
_diffrn_reflns_Laue_measured_fraction_full 0.991
_diffrn_reflns_Laue_measured_fraction_max 0.991
_diffrn_reflns_limit_h_max 66
_diffrn_reflns_limit_h_min -60
_diffrn_reflns_limit_k_max 7
_diffrn_reflns_limit_k_min -7
_diffrn_reflns_limit_l_max 13
_diffrn_reflns_limit_l_min -18
_diffrn_reflns_number 16635
_diffrn_reflns_point_group_measured_fraction_full 0.991
_diffrn_reflns_point_group_measured_fraction_max 0.991
_diffrn_reflns_theta_full 25.097
_diffrn_reflns_theta_max 25.097
_diffrn_reflns_theta_min 2.236
_diffrn_source 'Microfocus source E025 IuS'
_diffrn_source_current 0.6
_diffrn_source_power 50
_diffrn_source_size '0.2 mm x 0.2 mm fine focus'
_diffrn_source_type 'Bruker APEX DUO'
_exptl_absorpt_coefficient_mu 0.772
_exptl_absorpt_correction_T_max 0.992
_exptl_absorpt_correction_T_min 0.532
_exptl_absorpt_correction_type multi-scan
_exptl_absorpt_process_details
; 
 SADABS Version 2008/1 Bruker-Nonius
 Blessing, Acta Cryst. (1995) A51 33-38
;
_exptl_crystal_colour orange
_exptl_crystal_density_diffrn 1.425
_exptl_crystal_description plate
_exptl_crystal_F_000 2496
_exptl_crystal_size_max 0.15
_exptl_crystal_size_mid 0.04
_exptl_crystal_size_min 0.01
_refine_diff_density_max 1.429
_refine_diff_density_min -1.113
_refine_diff_density_rms 0.114
_refine_ls_extinction_method none
_refine_ls_goodness_of_fit_ref 1.014
_refine_ls_hydrogen_treatment noref
_refine_ls_matrix_type full
_refine_ls_number_parameters 351
_refine_ls_number_reflns 4815
_refine_ls_number_restraints 1
_refine_ls_restrained_S_all 1.014
_refine_ls_R_factor_all 0.1021
_refine_ls_R_factor_gt 0.0677
_refine_ls_shift/su_max 0.000
_refine_ls_shift/su_mean 0.000
_refine_ls_structure_factor_coef Fsqd
_refine_ls_weighting_details 'w=1/[\s^2^(Fo^2^)+(0.1009P)^2^] where P=(Fo^2^+2Fc^2^)/3'
_refine_ls_weighting_scheme calc
_refine_ls_wR_factor_gt 0.1595
_refine_ls_wR_factor_ref 0.1819
_reflns_Friedel_coverage 0.000
_reflns_number_gt 3334
_reflns_number_total 4815
_reflns_threshold_expression 'I > 2\s(I)'
_cod_data_source_file cs8b03953_si_001.cif
_cod_data_source_block mo_Sd106_1_0m
_cod_depositor_comments
;
The following automatic conversions were performed:

'_symmetry_cell_setting' value 'Monoclinic' changed to 'monoclinic'
according to
/home/data/users/saulius/crontab/automatic-downloads/current/ACS/lib/dictionaries/cif_core.dic
dictionary named 'cif_core.dic' version 2.4.2 from 2011-04-26.

'_exptl_absorpt_correction_type' value 'Multi-scan' changed to
'multi-scan' according to
/home/data/users/saulius/crontab/automatic-downloads/current/ACS/lib/dictionaries/cif_core.dic
dictionary named 'cif_core.dic' version 2.4.2 from 2011-04-26.

Automatic conversion script
Id: cif_fix_values 4973 2017-02-22 13:04:09Z antanas 
;
_cod_original_sg_symbol_H-M C2/c
_cod_database_code 4514694
_shelx_shelxl_version_number 2014/7
_shelx_space_group_comment
;
The symmetry employed for this shelxl refinement is uniquely defined
by the following loop, which should always be used as a source of
symmetry information in preference to the above space-group names.
They are only intended as comments.
;
_shelx_estimated_absorpt_t_min 0.893
_shelx_estimated_absorpt_t_max 0.992

loop_
_space_group_symop_operation_xyz
'x, y, z'
'-x, y, -z+1/2'
'x+1/2, y+1/2, z'
'-x+1/2, y+1/2, -z+1/2'
'-x, -y, -z'
'x, -y, z-1/2'
'-x+1/2, -y+1/2, -z'
'x+1/2, -y+1/2, z-1/2'

loop_
_atom_site_label
_atom_site_type_symbol
_atom_site_fract_x
_atom_site_fract_y
_atom_site_fract_z
_atom_site_U_iso_or_equiv
_atom_site_adp_type
_atom_site_occupancy
_atom_site_site_symmetry_order
_atom_site_calc_flag
_atom_site_refinement_flags_posn
_atom_site_refinement_flags_adp
Ni1 Ni 0.38621(2) 0.57488(9) 0.36766(3) 0.0225(2) Uani 1 1 d . .
N1 N 0.41263(7) 0.7555(6) 0.4140(2) 0.0288(9) Uani 1 1 d . .
N2 N 0.40972(7) 0.4300(6) 0.3202(2) 0.0231(9) Uani 1 1 d . .
N3 N 0.36550(7) 0.3633(6) 0.3181(2) 0.0237(9) Uani 1 1 d . .
N4 N 0.35759(7) 0.6827(6) 0.4039(2) 0.0248(9) Uani 1 1 d . .
O1 O 0.45444(6) 0.7913(6) 0.4195(2) 0.0345(8) Uani 1 1 d . .
O2 O 0.45023(6) 0.4549(5) 0.3009(2) 0.0311(8) Uani 1 1 d . .
O3 O 0.32581(6) 0.2351(5) 0.3046(2) 0.0288(8) Uani 1 1 d . .
O4 O 0.31704(6) 0.5828(5) 0.4023(2) 0.0313(8) Uani 1 1 d . .
O5 O 0.36553(6) -0.2650(5) 0.1405(2) 0.0342(9) Uani 1 1 d . .
C1 C 0.41320(10) 0.9334(8) 0.4746(3) 0.0371(13) Uani 1 1 d . .
H1A H 0.4298 0.9488 0.5076 0.056 Uiso 1 1 calc R U
H1B H 0.4018 0.9042 0.5136 0.056 Uiso 1 1 calc R U
H1C H 0.4084 1.0657 0.4431 0.056 Uiso 1 1 calc R U
C2 C 0.43399(9) 0.7063(8) 0.3928(3) 0.0276(11) Uani 1 1 d . .
C3 C 0.43211(9) 0.5131(8) 0.3319(3) 0.0254(11) Uani 1 1 d . .
C4 C 0.40111(9) 0.2479(7) 0.2722(3) 0.0260(11) Uani 1 1 d . .
C5 C 0.41467(10) 0.1090(8) 0.2305(3) 0.0315(12) Uani 1 1 d . .
H5 H 0.4316 0.1326 0.2322 0.038 Uiso 1 1 calc R U
C6 C 0.40287(9) -0.0655(8) 0.1861(3) 0.0297(12) Uani 1 1 d . .
H6 H 0.4119 -0.1607 0.1571 0.036 Uiso 1 1 calc R U
C7 C 0.37882(10) -0.1003(7) 0.1839(3) 0.0291(12) Uani 1 1 d . .
C8 C 0.36458(9) 0.0376(7) 0.2265(3) 0.0261(11) Uani 1 1 d . .
H8 H 0.3476 0.0127 0.2244 0.031 Uiso 1 1 calc R U
C9 C 0.37631(9) 0.2095(7) 0.2711(3) 0.0257(11) Uani 1 1 d . .
C10 C 0.34249(9) 0.3629(8) 0.3310(3) 0.0246(11) Uani 1 1 d . .
C11 C 0.33808(9) 0.5581(7) 0.3845(3) 0.0239(11) Uani 1 1 d . .
C12 C 0.35401(10) 0.8811(7) 0.4497(3) 0.0326(12) Uani 1 1 d . .
H12A H 0.3369 0.9261 0.4346 0.049 Uiso 1 1 calc R U
H12B H 0.3646 0.9932 0.4334 0.049 Uiso 1 1 calc R U
H12C H 0.3581 0.8563 0.5115 0.049 Uiso 1 1 calc R U
C13 C 0.37861(10) -0.4036(8) 0.0916(3) 0.0349(13) Uani 1 1 d . .
H13A H 0.3854 -0.3188 0.0497 0.052 Uiso 1 1 calc R U
H13B H 0.3674 -0.5109 0.0618 0.052 Uiso 1 1 calc R U
H13C H 0.3919 -0.4751 0.1302 0.052 Uiso 1 1 calc R U
N1A N 0.53049(7) 0.6337(6) 0.3975(2) 0.0225(9) Uani 1 1 d . .
C1A C 0.51323(9) 0.4613(8) 0.3629(3) 0.0316(12) Uani 1 1 d . .
H1A1 H 0.5177 0.4049 0.3102 0.047 Uiso 1 1 calc R U
H1A2 H 0.4966 0.5186 0.3503 0.047 Uiso 1 1 calc R U
H1A3 H 0.5140 0.3463 0.4051 0.047 Uiso 1 1 calc R U
C2A C 0.52358(9) 0.7221(8) 0.4783(3) 0.0310(12) Uani 1 1 d . .
H2A1 H 0.5251 0.6098 0.5219 0.047 Uiso 1 1 calc R U
H2A2 H 0.5066 0.7729 0.4661 0.047 Uiso 1 1 calc R U
H2A3 H 0.5345 0.8411 0.4993 0.047 Uiso 1 1 calc R U
C3A C 0.55572(9) 0.5452(8) 0.4162(3) 0.0295(12) Uani 1 1 d . .
H3A1 H 0.5562 0.4250 0.4560 0.044 Uiso 1 1 calc R U
H3A2 H 0.5671 0.6564 0.4420 0.044 Uiso 1 1 calc R U
H3A3 H 0.5604 0.4959 0.3629 0.044 Uiso 1 1 calc R U
C4A C 0.52942(9) 0.8117(8) 0.3330(3) 0.0284(11) Uani 1 1 d . .
H4A1 H 0.5414 0.9216 0.3552 0.043 Uiso 1 1 calc R U
H4A2 H 0.5130 0.8744 0.3226 0.043 Uiso 1 1 calc R U
H4A3 H 0.5331 0.7546 0.2793 0.043 Uiso 1 1 calc R U
N1B N 0.29844(7) 0.6113(6) 0.1090(2) 0.0236(9) Uani 1 1 d . .
C1B C 0.30129(9) 0.7055(8) 0.1969(3) 0.0322(12) Uani 1 1 d . .
H1B1 H 0.2919 0.8385 0.1947 0.048 Uiso 1 1 calc R U
H1B2 H 0.3186 0.7355 0.2184 0.048 Uiso 1 1 calc R U
H1B3 H 0.2952 0.6040 0.2352 0.048 Uiso 1 1 calc R U
C2B C 0.27264(9) 0.5493(9) 0.0793(3) 0.0389(13) Uani 1 1 d . .
H2B1 H 0.2709 0.4827 0.0228 0.058 Uiso 1 1 calc R U
H2B2 H 0.2622 0.6766 0.0757 0.058 Uiso 1 1 calc R U
H2B3 H 0.2677 0.4477 0.1199 0.058 Uiso 1 1 calc R U
C3B C 0.30564(10) 0.7759(8) 0.0492(3) 0.0351(13) Uani 1 1 d . .
H3B1 H 0.3033 0.7175 -0.0089 0.053 Uiso 1 1 calc R U
H3B2 H 0.3229 0.8139 0.0677 0.053 Uiso 1 1 calc R U
H3B3 H 0.2955 0.9036 0.0498 0.053 Uiso 1 1 calc R U
C4B C 0.31481(10) 0.4200(8) 0.1117(3) 0.0326(12) Uani 1 1 d . .
H4B1 H 0.3096 0.3106 0.1488 0.049 Uiso 1 1 calc R U
H4B2 H 0.3317 0.4619 0.1343 0.049 Uiso 1 1 calc R U
H4B3 H 0.3138 0.3624 0.0538 0.049 Uiso 1 1 calc R U
O1W O 0.47843(6) 0.0805(5) 0.3357(2) 0.0307(8) Uani 1 1 d . .
H1WA H 0.4674 0.2023 0.3279 0.046 Uiso 1 1 d R U
H1WB H 0.4711 -0.0378 0.3629 0.046 Uiso 1 1 d R U
O2W O 0.27797(6) 0.2043(5) 0.3087(2) 0.0320(8) Uani 1 1 d . .
H2WA H 0.2713 0.3195 0.3218 0.048 Uiso 1 1 d DR U
H2WB H 0.2951 0.2372 0.3210 0.048 Uiso 1 1 d R U
O3W O 0.24860(7) 0.5373(6) 0.3424(2) 0.0344(9) Uani 1 1 d . .
H3WA H 0.2595(10) 0.627(4) 0.353(4) 0.052 Uiso 1 1 d D U
H3WB H 0.2429(12) 0.591(10) 0.305(4) 0.052 Uiso 1 1 d . U
O4W O 0.28027(6) 0.8466(5) 0.4148(2) 0.0312(8) Uani 1 1 d . .
H4WA H 0.2950 0.7805 0.4089 0.047 Uiso 1 1 d R U
H4WB H 0.2803 0.9591 0.3854 0.047 Uiso 1 1 d R U

loop_
_atom_site_aniso_label
_atom_site_aniso_U_11
_atom_site_aniso_U_22
_atom_site_aniso_U_33
_atom_site_aniso_U_23
_atom_site_aniso_U_13
_atom_site_aniso_U_12
Ni1 0.0368(4) 0.0192(3) 0.0132(3) -0.0013(2) 0.0090(3) -0.0006(3)
N1 0.043(2) 0.025(2) 0.020(2) -0.0010(17) 0.0102(19) -0.0020(19)
N2 0.038(2) 0.019(2) 0.0148(19) 0.0004(16) 0.0092(17) -0.0025(18)
N3 0.039(2) 0.020(2) 0.0135(19) 0.0009(16) 0.0064(17) 0.0046(17)
N4 0.042(2) 0.018(2) 0.0168(19) 0.0007(16) 0.0102(18) 0.0031(19)
O1 0.045(2) 0.033(2) 0.0251(18) 0.0027(15) 0.0038(17) -0.0099(17)
O2 0.038(2) 0.034(2) 0.0236(17) 0.0078(15) 0.0112(16) 0.0037(16)
O3 0.038(2) 0.0259(19) 0.0235(17) 0.0017(14) 0.0083(16) -0.0019(16)
O4 0.038(2) 0.033(2) 0.0257(18) 0.0060(15) 0.0142(16) 0.0053(16)
O5 0.046(2) 0.031(2) 0.0276(18) -0.0124(15) 0.0127(17) -0.0032(17)
C1 0.050(3) 0.029(3) 0.031(3) -0.007(2) 0.004(3) -0.006(3)
C2 0.039(3) 0.026(3) 0.016(2) 0.008(2) 0.003(2) -0.003(2)
C3 0.032(3) 0.030(3) 0.014(2) 0.006(2) 0.005(2) 0.004(2)
C4 0.042(3) 0.024(3) 0.013(2) -0.0005(19) 0.008(2) 0.001(2)
C5 0.045(3) 0.032(3) 0.020(2) 0.006(2) 0.014(2) 0.004(2)
C6 0.044(3) 0.031(3) 0.015(2) 0.001(2) 0.008(2) 0.002(2)
C7 0.048(3) 0.023(3) 0.014(2) -0.003(2) 0.001(2) -0.001(2)
C8 0.039(3) 0.024(3) 0.015(2) -0.001(2) 0.005(2) 0.001(2)
C9 0.044(3) 0.019(2) 0.015(2) -0.0010(19) 0.007(2) 0.000(2)
C10 0.035(3) 0.027(3) 0.011(2) 0.0036(19) 0.003(2) 0.000(2)
C11 0.036(3) 0.025(3) 0.013(2) 0.0083(19) 0.009(2) 0.005(2)
C12 0.054(3) 0.025(3) 0.021(2) -0.008(2) 0.014(2) 0.001(2)
C13 0.056(3) 0.026(3) 0.027(3) -0.010(2) 0.017(3) -0.002(2)
N1A 0.030(2) 0.025(2) 0.0137(18) -0.0003(16) 0.0084(17) -0.0032(17)
C1A 0.045(3) 0.033(3) 0.019(2) 0.000(2) 0.011(2) -0.003(2)
C2A 0.049(3) 0.035(3) 0.012(2) -0.004(2) 0.015(2) -0.004(2)
C3A 0.038(3) 0.032(3) 0.019(2) 0.003(2) 0.007(2) 0.001(2)
C4A 0.045(3) 0.027(3) 0.016(2) 0.007(2) 0.012(2) 0.004(2)
N1B 0.035(2) 0.022(2) 0.0150(19) 0.0030(16) 0.0087(17) 0.0002(17)
C1B 0.053(3) 0.029(3) 0.016(2) -0.002(2) 0.011(2) 0.005(3)
C2B 0.042(3) 0.038(3) 0.035(3) 0.000(3) 0.002(3) -0.001(3)
C3B 0.061(4) 0.025(3) 0.022(3) 0.008(2) 0.015(3) -0.001(3)
C4B 0.054(3) 0.029(3) 0.017(2) 0.001(2) 0.012(2) 0.006(2)
O1W 0.040(2) 0.0290(19) 0.0260(18) -0.0022(15) 0.0142(16) -0.0015(16)
O2W 0.040(2) 0.0269(19) 0.0297(18) 0.0005(15) 0.0073(16) -0.0007(16)
O3W 0.047(2) 0.027(2) 0.029(2) 0.0019(16) 0.0066(19) -0.0033(17)
O4W 0.043(2) 0.0260(19) 0.0265(18) -0.0003(15) 0.0117(16) 0.0018(16)

loop_
_atom_type_symbol
_atom_type_description
_atom_type_scat_dispersion_real
_atom_type_scat_dispersion_imag
_atom_type_scat_source
C C 0.0033 0.0016 'International Tables Vol C Tables 4.2.6.8 and 6.1.1.4'
H H 0.0000 0.0000 'International Tables Vol C Tables 4.2.6.8 and 6.1.1.4'
N N 0.0061 0.0033 'International Tables Vol C Tables 4.2.6.8 and 6.1.1.4'
O O 0.0106 0.0060 'International Tables Vol C Tables 4.2.6.8 and 6.1.1.4'
Ni Ni 0.3393 1.1124 'International Tables Vol C Tables 4.2.6.8 and 6.1.1.4'

loop_
_geom_angle_atom_site_label_1
_geom_angle_atom_site_label_2
_geom_angle_atom_site_label_3
_geom_angle
N3 Ni1 N2 84.58(16)
N3 Ni1 N1 168.33(16)
N2 Ni1 N1 84.08(16)
N3 Ni1 N4 83.87(16)
N2 Ni1 N4 168.39(17)
N1 Ni1 N4 107.51(17)
C2 N1 C1 115.3(4)
C2 N1 Ni1 115.4(3)
C1 N1 Ni1 129.2(3)
C3 N2 C4 127.7(4)
C3 N2 Ni1 117.4(3)
C4 N2 Ni1 114.8(3)
C10 N3 C9 126.2(4)
C10 N3 Ni1 118.7(3)
C9 N3 Ni1 115.1(3)
C11 N4 C12 115.7(4)
C11 N4 Ni1 114.3(3)
C12 N4 Ni1 129.9(3)
C7 O5 C13 116.2(4)
N1 C1 H1A 109.5
N1 C1 H1B 109.5
H1A C1 H1B 109.5
N1 C1 H1C 109.5
H1A C1 H1C 109.5
H1B C1 H1C 109.5
O1 C2 N1 127.7(5)
O1 C2 C3 120.0(4)
N1 C2 C3 112.3(4)
O2 C3 N2 129.0(5)
O2 C3 C2 120.5(4)
N2 C3 C2 110.6(4)
C5 C4 C9 120.2(4)
C5 C4 N2 127.1(4)
C9 C4 N2 112.7(4)
C4 C5 C6 118.9(5)
C4 C5 H5 120.6
C6 C5 H5 120.6
C7 C6 C5 120.8(4)
C7 C6 H6 119.6
C5 C6 H6 119.6
C6 C7 O5 125.0(4)
C6 C7 C8 121.6(4)
O5 C7 C8 113.5(4)
C9 C8 C7 117.7(4)
C9 C8 H8 121.2
C7 C8 H8 121.2
C8 C9 C4 120.8(4)
C8 C9 N3 126.4(4)
C4 C9 N3 112.8(4)
O3 C10 N3 129.0(4)
O3 C10 C11 121.2(4)
N3 C10 C11 109.7(4)
O4 C11 N4 128.9(4)
O4 C11 C10 118.0(4)
N4 C11 C10 113.1(4)
N4 C12 H12A 109.5
N4 C12 H12B 109.5
H12A C12 H12B 109.5
N4 C12 H12C 109.5
H12A C12 H12C 109.5
H12B C12 H12C 109.5
O5 C13 H13A 109.5
O5 C13 H13B 109.5
H13A C13 H13B 109.5
O5 C13 H13C 109.5
H13A C13 H13C 109.5
H13B C13 H13C 109.5
C1A N1A C3A 109.0(4)
C1A N1A C4A 109.9(4)
C3A N1A C4A 109.4(3)
C1A N1A C2A 109.7(3)
C3A N1A C2A 110.0(3)
C4A N1A C2A 108.8(3)
N1A C1A H1A1 109.5
N1A C1A H1A2 109.5
H1A1 C1A H1A2 109.5
N1A C1A H1A3 109.5
H1A1 C1A H1A3 109.5
H1A2 C1A H1A3 109.5
N1A C2A H2A1 109.5
N1A C2A H2A2 109.5
H2A1 C2A H2A2 109.5
N1A C2A H2A3 109.5
H2A1 C2A H2A3 109.5
H2A2 C2A H2A3 109.5
N1A C3A H3A1 109.5
N1A C3A H3A2 109.5
H3A1 C3A H3A2 109.5
N1A C3A H3A3 109.5
H3A1 C3A H3A3 109.5
H3A2 C3A H3A3 109.5
N1A C4A H4A1 109.5
N1A C4A H4A2 109.5
H4A1 C4A H4A2 109.5
N1A C4A H4A3 109.5
H4A1 C4A H4A3 109.5
H4A2 C4A H4A3 109.5
C2B N1B C1B 109.6(4)
C2B N1B C4B 110.4(4)
C1B N1B C4B 109.0(4)
C2B N1B C3B 109.4(4)
C1B N1B C3B 108.9(4)
C4B N1B C3B 109.7(3)
N1B C1B H1B1 109.5
N1B C1B H1B2 109.5
H1B1 C1B H1B2 109.5
N1B C1B H1B3 109.5
H1B1 C1B H1B3 109.5
H1B2 C1B H1B3 109.5
N1B C2B H2B1 109.5
N1B C2B H2B2 109.5
H2B1 C2B H2B2 109.5
N1B C2B H2B3 109.5
H2B1 C2B H2B3 109.5
H2B2 C2B H2B3 109.5
N1B C3B H3B1 109.5
N1B C3B H3B2 109.5
H3B1 C3B H3B2 109.5
N1B C3B H3B3 109.5
H3B1 C3B H3B3 109.5
H3B2 C3B H3B3 109.5
N1B C4B H4B1 109.5
N1B C4B H4B2 109.5
H4B1 C4B H4B2 109.5
N1B C4B H4B3 109.5
H4B1 C4B H4B3 109.5
H4B2 C4B H4B3 109.5
H1WA O1W H1WB 110.5
H2WA O2W H2WB 103.2
H3WA O3W H3WB 93(6)
H4WA O4W H4WB 103.0

loop_
_geom_bond_atom_site_label_1
_geom_bond_atom_site_label_2
_geom_bond_distance
Ni1 N3 1.837(4)
Ni1 N2 1.858(4)
Ni1 N1 1.895(4)
Ni1 N4 1.908(4)
N1 C2 1.326(6)
N1 C1 1.469(6)
N2 C3 1.330(6)
N2 C4 1.408(6)
N3 C10 1.331(6)
N3 C9 1.416(5)
N4 C11 1.326(6)
N4 C12 1.471(5)
O1 C2 1.258(5)
O2 C3 1.252(5)
O3 C10 1.239(5)
O4 C11 1.260(5)
O5 C7 1.380(6)
O5 C13 1.444(5)
C1 H1A 0.9800
C1 H1B 0.9800
C1 H1C 0.9800
C2 C3 1.540(7)
C4 C5 1.393(6)
C4 C9 1.395(6)
C5 C6 1.399(7)
C5 H5 0.9500
C6 C7 1.348(7)
C6 H6 0.9500
C7 C8 1.422(6)
C8 C9 1.386(6)
C8 H8 0.9500
C10 C11 1.533(6)
C12 H12A 0.9800
C12 H12B 0.9800
C12 H12C 0.9800
C13 H13A 0.9800
C13 H13B 0.9800
C13 H13C 0.9800
N1A C1A 1.483(6)
N1A C3A 1.486(6)
N1A C4A 1.508(5)
N1A C2A 1.509(5)
C1A H1A1 0.9800
C1A H1A2 0.9800
C1A H1A3 0.9800
C2A H2A1 0.9800
C2A H2A2 0.9800
C2A H2A3 0.9800
C3A H3A1 0.9800
C3A H3A2 0.9800
C3A H3A3 0.9800
C4A H4A1 0.9800
C4A H4A2 0.9800
C4A H4A3 0.9800
N1B C2B 1.478(6)
N1B C1B 1.499(6)
N1B C4B 1.500(6)
N1B C3B 1.503(5)
C1B H1B1 0.9800
C1B H1B2 0.9800
C1B H1B3 0.9800
C2B H2B1 0.9800
C2B H2B2 0.9800
C2B H2B3 0.9800
C3B H3B1 0.9800
C3B H3B2 0.9800
C3B H3B3 0.9800
C4B H4B1 0.9800
C4B H4B2 0.9800
C4B H4B3 0.9800
O1W H1WA 0.9713
O1W H1WB 0.9801
O2W H2WA 0.8532
O2W H2WB 0.9585
O3W H3WA 0.82(5)
O3W H3WB 0.70(6)
O4W H4WA 0.9370
O4W H4WB 0.8453

loop_
_geom_torsion_atom_site_label_1
_geom_torsion_atom_site_label_2
_geom_torsion_atom_site_label_3
_geom_torsion_atom_site_label_4
_geom_torsion
N3 Ni1 N1 C2 15.1(10)
N2 Ni1 N1 C2 1.2(3)
N4 Ni1 N1 C2 -178.1(3)
N3 Ni1 N1 C1 -160.4(7)
N2 Ni1 N1 C1 -174.2(4)
N4 Ni1 N1 C1 6.4(4)
N3 Ni1 N2 C3 178.4(3)
N1 Ni1 N2 C3 -4.4(3)
N4 Ni1 N2 C3 172.5(7)
N3 Ni1 N2 C4 1.2(3)
N1 Ni1 N2 C4 178.4(3)
N4 Ni1 N2 C4 -4.6(10)
N2 Ni1 N3 C10 177.0(3)
N1 Ni1 N3 C10 163.2(7)
N4 Ni1 N3 C10 -4.2(3)
N2 Ni1 N3 C9 -1.0(3)
N1 Ni1 N3 C9 -14.8(10)
N4 Ni1 N3 C9 177.9(3)
C1 N1 C2 O1 1.3(7)
Ni1 N1 C2 O1 -174.8(4)
C1 N1 C2 C3 177.7(4)
Ni1 N1 C2 C3 1.6(5)
C4 N2 C3 O2 3.0(8)
Ni1 N2 C3 O2 -173.8(4)
C4 N2 C3 C2 -177.1(4)
Ni1 N2 C3 C2 6.1(5)
O1 C2 C3 O2 -8.2(7)
N1 C2 C3 O2 175.0(4)
O1 C2 C3 N2 171.9(4)
N1 C2 C3 N2 -4.9(5)
C3 N2 C4 C5 3.9(7)
Ni1 N2 C4 C5 -179.3(4)
C3 N2 C4 C9 -178.0(4)
Ni1 N2 C4 C9 -1.2(5)
C9 C4 C5 C6 1.5(7)
N2 C4 C5 C6 179.5(4)
C4 C5 C6 C7 -0.4(7)
C5 C6 C7 O5 178.6(4)
C5 C6 C7 C8 -0.2(7)
C13 O5 C7 C6 -2.4(7)
C13 O5 C7 C8 176.5(4)
C6 C7 C8 C9 -0.4(7)
O5 C7 C8 C9 -179.3(4)
C7 C8 C9 C4 1.5(7)
C7 C8 C9 N3 -179.4(4)
C5 C4 C9 C8 -2.1(7)
N2 C4 C9 C8 179.6(4)
C5 C4 C9 N3 178.7(4)
N2 C4 C9 N3 0.4(6)
C10 N3 C9 C8 3.6(7)
Ni1 N3 C9 C8 -178.6(4)
C10 N3 C9 C4 -177.2(4)
Ni1 N3 C9 C4 0.6(5)
C9 N3 C10 O3 -1.4(8)
Ni1 N3 C10 O3 -179.1(4)
C9 N3 C10 C11 -179.6(4)
Ni1 N3 C10 C11 2.7(5)
C12 N4 C11 O4 -2.5(7)
Ni1 N4 C11 O4 177.4(4)
C12 N4 C11 C10 175.6(4)
Ni1 N4 C11 C10 -4.4(5)
O3 C10 C11 O4 1.3(6)
N3 C10 C11 O4 179.6(4)
O3 C10 C11 N4 -177.0(4)
N3 C10 C11 N4 1.3(5)
